data_4308366
loop_
_publ_author_name
'Brasey, Thomas'
'Scopelliti, Rosario'
'Severin, Kay'

_publ_section_title
;
 Neutral Metallomacrocycles with Four or Ten (PEt3)Pd(II) Centers
;
_journal_coden_ASTM INOCAJ
_journal_issue 2
_journal_name_full 'Inorganic Chemistry'
_journal_page_first 160
_journal_page_last 162
_journal_paper_doi 10.1021/ic048619f
_journal_volume 44
_journal_year 2005
_chemical_formula_moiety 'C44 H72 N4 O8 P4 Pd4, C5 H12, H2 O'
_chemical_formula_sum 'C49 H86 N4 O9 P4 Pd4'
_chemical_formula_weight 1424.70
_space_group_IT_number 2
_symmetry_cell_setting triclinic
_symmetry_space_group_name_Hall '-P 1'
_symmetry_space_group_name_H-M 'P -1'
_atom_sites_solution_hydrogens geom
_atom_sites_solution_primary direct
_atom_sites_solution_secondary difmap
_audit_creation_method SHELXL-97
_cell_angle_alpha 83.932(7)
_cell_angle_beta 82.510(7)
_cell_angle_gamma 78.999(9)
_cell_formula_units_Z 2
_cell_length_a 12.0311(12)
_cell_length_b 15.1306(16)
_cell_length_c 17.1127(10)
_cell_measurement_reflns_used 2750
_cell_measurement_temperature 140(2)
_cell_measurement_theta_max 23.1098
_cell_measurement_theta_min 2.245
_cell_volume 3021.3(5)
_computing_cell_refinement 'Oxford Diffraction CrysAlis RED'
_computing_data_collection 'Oxford Diffraction CrysAlis CCD'
_computing_data_reduction 'Oxford Diffraction CrysAlis RED'
_computing_molecular_graphics 'Bruker SHELXTL'
_computing_publication_material 'Bruker SHELXTL'
_computing_structure_refinement 'SHELXL-97 (Sheldrick, 1997)'
_computing_structure_solution 'SHELXS-97 (Sheldrick, 1990)'
_diffrn_ambient_temperature 140(2)
_diffrn_measured_fraction_theta_full 0.877
_diffrn_measured_fraction_theta_max 0.877
_diffrn_measurement_device_type 'Oxford Diffraction KM4/Sapphire CCD'
_diffrn_measurement_method 'phi and omega scans'
_diffrn_radiation_monochromator graphite
_diffrn_radiation_source 'fine-focus sealed tube'
_diffrn_radiation_type MoK\a
_diffrn_radiation_wavelength 0.71073
_diffrn_reflns_av_R_equivalents 0.1118
_diffrn_reflns_av_sigmaI/netI 0.2680
_diffrn_reflns_limit_h_max 14
_diffrn_reflns_limit_h_min -14
_diffrn_reflns_limit_k_max 18
_diffrn_reflns_limit_k_min -18
_diffrn_reflns_limit_l_max 20
_diffrn_reflns_limit_l_min -20
_diffrn_reflns_number 18252
_diffrn_reflns_theta_full 25.03
_diffrn_reflns_theta_max 25.03
_diffrn_reflns_theta_min 2.75
_exptl_absorpt_coefficient_mu 1.328
_exptl_absorpt_correction_type none
_exptl_crystal_colour yellow
_exptl_crystal_density_diffrn 1.566
_exptl_crystal_density_method 'not measured'
_exptl_crystal_description irregular
_exptl_crystal_F_000 1448
_exptl_crystal_size_max 0.17
_exptl_crystal_size_mid 0.15
_exptl_crystal_size_min 0.12
_refine_diff_density_max 0.996
_refine_diff_density_min -0.903
_refine_diff_density_rms 0.154
_refine_ls_extinction_method none
_refine_ls_goodness_of_fit_ref 0.961
_refine_ls_hydrogen_treatment mixed
_refine_ls_matrix_type full
_refine_ls_number_parameters 321
_refine_ls_number_reflns 9365
_refine_ls_number_restraints 4
_refine_ls_restrained_S_all 0.961
_refine_ls_R_factor_all 0.1877
_refine_ls_R_factor_gt 0.0668
_refine_ls_shift/su_max 0.000
_refine_ls_shift/su_mean 0.000
_refine_ls_structure_factor_coef Fsqd
_refine_ls_weighting_details 'calc w=1/[\s^2^(Fo^2^)+(0.0248P)^2^+0.0000P] where P=(Fo^2^+2Fc^2^)/3'
_refine_ls_weighting_scheme calc
_refine_ls_wR_factor_gt 0.1306
_refine_ls_wR_factor_ref 0.1581
_reflns_number_gt 3783
_reflns_number_total 9365
_reflns_threshold_expression >2sigma(I)
_cod_data_source_file ic048619fsi20041004_023910_2.cif
_cod_data_source_block complex1
_cod_depositor_comments
;
The following automatic conversions were performed:
'_symmetry_cell_setting' value 'Triclinic' changed to 'triclinic'
according to '/home/saulius/struct/CIF-dictionaries/cif_core.dic'
dictionary named 'cif_core.dic' version 2.4.1 from 2010-06-29.

Automatic conversion script
Id: cif_fix_enum 1527 2010-12-29 10:47:43Z saulius 
;
_cod_original_cell_volume 3021.4(5)
_cod_database_code 4308366

loop_
_symmetry_equiv_pos_as_xyz
'x, y, z'
'-x, -y, -z'

loop_
_atom_site_label
_atom_site_type_symbol
_atom_site_fract_x
_atom_site_fract_y
_atom_site_fract_z
_atom_site_U_iso_or_equiv
_atom_site_adp_type
_atom_site_occupancy
_atom_site_symmetry_multiplicity
_atom_site_calc_flag
_atom_site_refinement_flags
_atom_site_disorder_assembly
_atom_site_disorder_group
Pd1 Pd 0.28675(11) 0.29108(9) 0.04507(8) 0.0145(4) Uani 1 1 d . . .
Pd2 Pd 0.39305(11) 0.02088(9) 0.23979(8) 0.0156(4) Uani 1 1 d . . .
Pd3 Pd 0.30874(11) 0.26277(9) 0.43498(8) 0.0153(4) Uani 1 1 d . . .
Pd4 Pd 0.00430(11) 0.42009(9) 0.26828(8) 0.0145(4) Uani 1 1 d . . .
P1 P 0.2517(4) 0.4240(3) -0.0230(3) 0.0208(12) Uani 1 1 d . . .
P2 P 0.4044(4) -0.0779(3) 0.1521(3) 0.0222(12) Uani 1 1 d . . .
P3 P 0.4652(4) 0.1964(3) 0.4879(3) 0.0179(11) Uani 1 1 d . . .
P4 P -0.1185(4) 0.4510(3) 0.3734(3) 0.0222(12) Uani 1 1 d . . .
O1 O 0.3336(8) 0.1736(7) 0.1127(5) 0.015(3) Uiso 1 1 d . . .
O2 O 0.4562(8) 0.2890(7) 0.0283(6) 0.015(3) Uiso 1 1 d . . .
O3 O 0.3680(8) 0.1134(7) 0.3244(6) 0.019(3) Uiso 1 1 d . . .
O4 O 0.2938(9) -0.0440(7) 0.3198(6) 0.023(3) Uiso 1 1 d . . .
O5 O 0.1725(8) 0.3366(7) 0.3779(6) 0.017(3) Uiso 1 1 d . . .
O6 O 0.3565(8) 0.3833(7) 0.4272(6) 0.014(3) Uiso 1 1 d . . .
O7 O 0.1136(8) 0.3781(6) 0.1699(6) 0.012(2) Uiso 1 1 d . . .
O8 O -0.1059(8) 0.3660(7) 0.2190(6) 0.019(3) Uiso 1 1 d . . .
N1 N 0.4902(10) 0.0932(8) 0.1647(7) 0.014(3) Uiso 1 1 d . . .
N2 N 0.2542(10) 0.1444(8) 0.4419(7) 0.012(3) Uiso 1 1 d . . .
N3 N 0.1233(10) 0.4714(9) 0.3119(7) 0.016(3) Uiso 1 1 d . . .
N4 N 0.1209(10) 0.2873(8) 0.0703(7) 0.012(3) Uiso 1 1 d . . .
C1 C 0.4406(12) 0.1607(10) 0.1191(9) 0.011(4) Uiso 1 1 d . . .
C2 C 0.5084(13) 0.2233(10) 0.0740(9) 0.014(4) Uiso 1 1 d . . .
C3 C 0.6240(12) 0.2076(10) 0.0786(9) 0.013(4) Uiso 1 1 d . . .
H3 H 0.6706 0.2453 0.0476 0.015 Uiso 1 1 calc R . .
C4 C 0.6722(13) 0.1364(10) 0.1288(8) 0.015(4) Uiso 1 1 d . . .
H4 H 0.7511 0.1263 0.1348 0.018 Uiso 1 1 calc R . .
C5 C 0.6062(13) 0.0841(11) 0.1672(9) 0.017(4) Uiso 1 1 d . . .
H5 H 0.6409 0.0348 0.2002 0.021 Uiso 1 1 calc R . .
C6 C 0.2924(13) 0.0895(10) 0.3803(9) 0.016(4) Uiso 1 1 d . . .
C7 C 0.2532(14) 0.0058(11) 0.3801(10) 0.023(4) Uiso 1 1 d . . .
C8 C 0.1766(13) -0.0184(11) 0.4424(9) 0.022(4) Uiso 1 1 d . . .
H8 H 0.1517 -0.0746 0.4445 0.026 Uiso 1 1 calc R . .
C9 C 0.1356(13) 0.0394(10) 0.5026(9) 0.016(4) Uiso 1 1 d . . .
H9 H 0.0812 0.0240 0.5448 0.019 Uiso 1 1 calc R . .
C10 C 0.1759(13) 0.1190(11) 0.4993(9) 0.020(4) Uiso 1 1 d . . .
H10 H 0.1469 0.1584 0.5398 0.024 Uiso 1 1 calc R . .
C11 C 0.1917(13) 0.4168(10) 0.3578(9) 0.014(4) Uiso 1 1 d . . .
C12 C 0.2886(13) 0.4447(10) 0.3801(9) 0.015(4) Uiso 1 1 d . . .
C13 C 0.3068(13) 0.5300(10) 0.3606(9) 0.018(4) Uiso 1 1 d . . .
H13 H 0.3684 0.5504 0.3782 0.022 Uiso 1 1 calc R . .
C14 C 0.2317(13) 0.5876(11) 0.3132(9) 0.021(4) Uiso 1 1 d . . .
H14 H 0.2434 0.6477 0.2980 0.025 Uiso 1 1 calc R . .
C15 C 0.1433(13) 0.5591(11) 0.2892(9) 0.023(4) Uiso 1 1 d . . .
H15 H 0.0941 0.5988 0.2565 0.027 Uiso 1 1 calc R . .
C16 C 0.0613(13) 0.3288(10) 0.1348(9) 0.014(4) Uiso 1 1 d . . .
C17 C -0.0542(12) 0.3209(10) 0.1582(9) 0.013(4) Uiso 1 1 d . . .
C18 C -0.1080(13) 0.2727(10) 0.1148(9) 0.014(4) Uiso 1 1 d . . .
H18 H -0.1861 0.2688 0.1286 0.017 Uiso 1 1 calc R . .
C19 C -0.0460(13) 0.2305(11) 0.0515(9) 0.020(4) Uiso 1 1 d . . .
H19 H -0.0807 0.1960 0.0217 0.024 Uiso 1 1 calc R . .
C20 C 0.0634(12) 0.2383(10) 0.0320(9) 0.016(4) Uiso 1 1 d . . .
H20 H 0.1041 0.2075 -0.0116 0.019 Uiso 1 1 calc R . .
C21 C 0.2309(15) 0.5142(12) 0.0400(11) 0.038(5) Uiso 1 1 d . . .
H21A H 0.2203 0.5725 0.0073 0.046 Uiso 1 1 calc R . .
H21B H 0.1605 0.5122 0.0766 0.046 Uiso 1 1 calc R . .
C22 C 0.3304(15) 0.5095(13) 0.0880(11) 0.043(6) Uiso 1 1 d . . .
H22A H 0.3378 0.4539 0.1234 0.065 Uiso 1 1 calc R . .
H22B H 0.3164 0.5618 0.1193 0.065 Uiso 1 1 calc R . .
H22C H 0.4008 0.5097 0.0521 0.065 Uiso 1 1 calc R . .
C23 C 0.1256(13) 0.4498(11) -0.0771(9) 0.021(4) Uiso 1 1 d . . .
H23A H 0.0574 0.4446 -0.0390 0.025 Uiso 1 1 calc R . .
H23B H 0.1174 0.5134 -0.0998 0.025 Uiso 1 1 calc R . .
C24 C 0.1283(16) 0.3880(13) -0.1451(11) 0.048(6) Uiso 1 1 d . . .
H24A H 0.1845 0.4026 -0.1890 0.072 Uiso 1 1 calc R . .
H24B H 0.0528 0.3980 -0.1636 0.072 Uiso 1 1 calc R . .
H24C H 0.1492 0.3245 -0.1253 0.072 Uiso 1 1 calc R . .
C25 C 0.3692(13) 0.4431(10) -0.0967(9) 0.020(4) Uiso 1 1 d . . .
H25A H 0.4395 0.4309 -0.0701 0.024 Uiso 1 1 calc R . .
H25B H 0.3782 0.3977 -0.1358 0.024 Uiso 1 1 calc R . .
C26 C 0.3620(15) 0.5372(12) -0.1427(11) 0.042(5) Uiso 1 1 d . . .
H26A H 0.2924 0.5513 -0.1690 0.062 Uiso 1 1 calc R . .
H26B H 0.4286 0.5372 -0.1823 0.062 Uiso 1 1 calc R . .
H26C H 0.3606 0.5828 -0.1058 0.062 Uiso 1 1 calc R . .
C27 C 0.3244(15) -0.0289(12) 0.0667(10) 0.036(5) Uiso 1 1 d . . .
H27A H 0.3549 0.0254 0.0428 0.043 Uiso 1 1 calc R . .
H27B H 0.3403 -0.0734 0.0264 0.043 Uiso 1 1 calc R . .
C28 C 0.201(2) -0.0035(17) 0.0841(14) 0.091(9) Uiso 1 1 d . . .
H28A H 0.1659 -0.0567 0.0842 0.136 Uiso 1 1 calc R . .
H28B H 0.1720 0.0428 0.0437 0.136 Uiso 1 1 calc R . .
H28C H 0.1832 0.0206 0.1361 0.136 Uiso 1 1 calc R . .
C29 C 0.5464(15) -0.1161(13) 0.1021(11) 0.044(6) Uiso 1 1 d . . .
H29A H 0.5395 -0.1524 0.0587 0.053 Uiso 1 1 calc R . .
H29B H 0.5784 -0.0626 0.0780 0.053 Uiso 1 1 calc R . .
C30 C 0.6307(17) -0.1731(14) 0.1566(12) 0.057(6) Uiso 1 1 d . . .
H30A H 0.6476 -0.1350 0.1948 0.085 Uiso 1 1 calc R . .
H30B H 0.7013 -0.1977 0.1247 0.085 Uiso 1 1 calc R . .
H30C H 0.5965 -0.2229 0.1850 0.085 Uiso 1 1 calc R . .
C31 C 0.3501(15) -0.1777(12) 0.1950(10) 0.035(5) Uiso 1 1 d . . .
H31A H 0.4001 -0.2091 0.2349 0.042 Uiso 1 1 calc R . .
H31B H 0.2734 -0.1585 0.2233 0.042 Uiso 1 1 calc R . .
C32 C 0.3414(14) -0.2452(12) 0.1369(10) 0.035(5) Uiso 1 1 d . . .
H32A H 0.2740 -0.2231 0.1090 0.052 Uiso 1 1 calc R . .
H32B H 0.3347 -0.3038 0.1658 0.052 Uiso 1 1 calc R . .
H32C H 0.4098 -0.2521 0.0985 0.052 Uiso 1 1 calc R . .
C33 C 0.5789(14) 0.1556(11) 0.4104(10) 0.031(5) Uiso 1 1 d . . .
H33A H 0.6505 0.1327 0.4345 0.037 Uiso 1 1 calc R . .
H33B H 0.5581 0.1047 0.3869 0.037 Uiso 1 1 calc R . .
C34 C 0.5987(15) 0.2307(12) 0.3446(10) 0.037(5) Uiso 1 1 d . . .
H34A H 0.5288 0.2519 0.3193 0.056 Uiso 1 1 calc R . .
H34B H 0.6606 0.2068 0.3051 0.056 Uiso 1 1 calc R . .
H34C H 0.6192 0.2812 0.3677 0.056 Uiso 1 1 calc R . .
C35 C 0.4555(14) 0.0991(11) 0.5576(9) 0.024(4) Uiso 1 1 d . . .
H35A H 0.4229 0.0548 0.5331 0.028 Uiso 1 1 calc R . .
H35B H 0.5331 0.0700 0.5695 0.028 Uiso 1 1 calc R . .
C36 C 0.3834(15) 0.1226(13) 0.6333(10) 0.045(6) Uiso 1 1 d . . .
H36A H 0.4160 0.1655 0.6585 0.068 Uiso 1 1 calc R . .
H36B H 0.3810 0.0677 0.6690 0.068 Uiso 1 1 calc R . .
H36C H 0.3059 0.1500 0.6221 0.068 Uiso 1 1 calc R . .
C37 C 0.5165(13) 0.2749(11) 0.5409(9) 0.022(4) Uiso 1 1 d . . .
H37A H 0.5177 0.3316 0.5063 0.026 Uiso 1 1 calc R . .
H37B H 0.4608 0.2895 0.5877 0.026 Uiso 1 1 calc R . .
C38 C 0.6343(14) 0.2438(11) 0.5689(10) 0.028(5) Uiso 1 1 d . . .
H38A H 0.6359 0.1863 0.6014 0.042 Uiso 1 1 calc R . .
H38B H 0.6505 0.2894 0.6004 0.042 Uiso 1 1 calc R . .
H38C H 0.6919 0.2358 0.5230 0.042 Uiso 1 1 calc R . .
C39 C -0.0961(14) 0.3627(11) 0.4522(10) 0.028(5) Uiso 1 1 d . . .
H39A H -0.0240 0.3655 0.4730 0.034 Uiso 1 1 calc R . .
H39B H -0.1584 0.3754 0.4955 0.034 Uiso 1 1 calc R . .
C40 C -0.0907(16) 0.2673(12) 0.4306(11) 0.044(6) Uiso 1 1 d . . .
H40A H -0.1590 0.2642 0.4062 0.066 Uiso 1 1 calc R . .
H40B H -0.0869 0.2256 0.4785 0.066 Uiso 1 1 calc R . .
H40C H -0.0228 0.2502 0.3933 0.066 Uiso 1 1 calc R . .
C41 C -0.1172(15) 0.5541(11) 0.4189(10) 0.029(5) Uiso 1 1 d . . .
H41A H -0.1670 0.5542 0.4698 0.034 Uiso 1 1 calc R . .
H41B H -0.0388 0.5539 0.4308 0.034 Uiso 1 1 calc R . .
C42 C -0.1563(16) 0.6393(13) 0.3687(10) 0.043(6) Uiso 1 1 d . . .
H42A H -0.1005 0.6448 0.3222 0.064 Uiso 1 1 calc R . .
H42B H -0.1634 0.6915 0.3996 0.064 Uiso 1 1 calc R . .
H42C H -0.2304 0.6372 0.3518 0.064 Uiso 1 1 calc R . .
C43 C -0.2641(12) 0.4596(11) 0.3505(9) 0.018(4) Uiso 1 1 d . . .
H43A H -0.2808 0.5120 0.3113 0.022 Uiso 1 1 calc R . .
H43B H -0.2689 0.4048 0.3252 0.022 Uiso 1 1 calc R . .
C44 C -0.3573(13) 0.4703(11) 0.4217(9) 0.029(5) Uiso 1 1 d . . .
H44A H -0.3362 0.4239 0.4643 0.044 Uiso 1 1 calc R . .
H44B H -0.4301 0.4636 0.4055 0.044 Uiso 1 1 calc R . .
H44C H -0.3645 0.5303 0.4406 0.044 Uiso 1 1 calc R . .
O9 O 0.349(3) 0.310(2) 0.2269(18) 0.228(13) Uiso 1 1 d . . .
C45 C 0.058(3) 0.141(3) 0.258(3) 0.30(3) Uiso 1 1 d D . .
H45A H 0.0472 0.1916 0.2912 0.080 Uiso 1 1 calc R . .
H45B H 0.0664 0.1642 0.2019 0.080 Uiso 1 1 calc R . .
H45C H 0.1265 0.0979 0.2695 0.080 Uiso 1 1 calc R . .
C46 C -0.048(3) 0.093(2) 0.275(2) 0.194(17) Uiso 1 1 d D . .
H46A H -0.0566 0.0793 0.3327 0.080 Uiso 1 1 calc R . .
H46B H -0.1134 0.1416 0.2634 0.080 Uiso 1 1 calc R . .
C47 C -0.073(2) 0.0104(18) 0.2415(17) 0.125(11) Uiso 1 1 d D . .
H47A H -0.1554 0.0098 0.2511 0.080 Uiso 1 1 calc R . .
H47B H -0.0507 0.0138 0.1836 0.080 Uiso 1 1 calc R . .
C48 C -0.008(3) -0.0765(17) 0.2790(18) 0.142(13) Uiso 1 1 d D . .
H48A H -0.0346 -0.0841 0.3362 0.080 Uiso 1 1 calc R . .
H48B H 0.0746 -0.0756 0.2726 0.080 Uiso 1 1 calc R . .
C49 C -0.033(2) -0.1544(19) 0.2359(16) 0.129(12) Uiso 1 1 d D . .
H49A H 0.0107 -0.2118 0.2563 0.080 Uiso 1 1 calc R . .
H49B H -0.0101 -0.1441 0.1790 0.080 Uiso 1 1 calc R . .
H49C H -0.1144 -0.1565 0.2451 0.080 Uiso 1 1 calc R . .

loop_
_atom_site_aniso_label
_atom_site_aniso_U_11
_atom_site_aniso_U_22
_atom_site_aniso_U_33
_atom_site_aniso_U_23
_atom_site_aniso_U_13
_atom_site_aniso_U_12
Pd1 0.0148(8) 0.0130(8) 0.0164(9) -0.0057(7) -0.0015(6) -0.0018(6)
Pd2 0.0175(8) 0.0121(8) 0.0181(9) -0.0046(7) -0.0016(6) -0.0032(6)
Pd3 0.0152(8) 0.0116(8) 0.0212(9) -0.0063(7) -0.0063(6) -0.0018(6)
Pd4 0.0123(8) 0.0157(8) 0.0173(9) -0.0071(7) -0.0033(6) -0.0028(6)
P1 0.015(3) 0.017(3) 0.030(3) -0.005(2) -0.004(2) 0.002(2)
P2 0.033(3) 0.016(3) 0.018(3) -0.004(2) 0.000(2) -0.005(2)
P3 0.019(3) 0.016(3) 0.020(3) -0.007(2) -0.004(2) -0.002(2)
P4 0.018(3) 0.025(3) 0.025(3) -0.009(2) 0.000(2) -0.005(2)

loop_
_atom_type_symbol
_atom_type_description
_atom_type_scat_dispersion_real
_atom_type_scat_dispersion_imag
_atom_type_scat_source
C C 0.0033 0.0016 'International Tables Vol C Tables 4.2.6.8 and 6.1.1.4'
H H 0.0000 0.0000 'International Tables Vol C Tables 4.2.6.8 and 6.1.1.4'
N N 0.0061 0.0033 'International Tables Vol C Tables 4.2.6.8 and 6.1.1.4'
O O 0.0106 0.0060 'International Tables Vol C Tables 4.2.6.8 and 6.1.1.4'
P P 0.1023 0.0942 'International Tables Vol C Tables 4.2.6.8 and 6.1.1.4'
Pd Pd -0.9988 1.0072 'International Tables Vol C Tables 4.2.6.8 and 6.1.1.4'

loop_
_geom_angle_atom_site_label_1
_geom_angle_atom_site_label_2
_geom_angle_atom_site_label_3
_geom_angle
_geom_angle_site_symmetry_1
_geom_angle_site_symmetry_3
_geom_angle_publ_flag
N4 Pd1 O2 175.2(5) . . ?
N4 Pd1 O1 93.0(4) . . ?
O2 Pd1 O1 82.8(4) . . ?
N4 Pd1 P1 92.1(4) . . ?
O2 Pd1 P1 92.0(3) . . ?
O1 Pd1 P1 173.5(3) . . ?
O4 Pd2 N1 175.9(5) . . ?
O4 Pd2 O3 83.4(4) . . ?
N1 Pd2 O3 92.6(4) . . ?
O4 Pd2 P2 93.1(3) . . ?
N1 Pd2 P2 90.9(4) . . ?
O3 Pd2 P2 175.2(3) . . ?
O6 Pd3 N2 177.6(5) . . ?
O6 Pd3 O5 82.8(4) . . ?
N2 Pd3 O5 95.0(5) . . ?
O6 Pd3 P3 91.3(3) . . ?
N2 Pd3 P3 91.0(4) . . ?
O5 Pd3 P3 173.1(3) . . ?
O8 Pd4 N3 176.1(4) . . ?
O8 Pd4 O7 83.1(4) . . ?
N3 Pd4 O7 93.0(4) . . ?
O8 Pd4 P4 92.3(3) . . ?
N3 Pd4 P4 91.6(4) . . ?
O7 Pd4 P4 173.9(3) . . ?
C21 P1 C25 105.7(8) . . ?
C21 P1 C23 103.6(8) . . ?
C25 P1 C23 104.7(8) . . ?
C21 P1 Pd1 111.1(6) . . ?
C25 P1 Pd1 112.3(6) . . ?
C23 P1 Pd1 118.3(6) . . ?
C31 P2 C29 107.0(9) . . ?
C31 P2 C27 108.3(8) . . ?
C29 P2 C27 101.4(8) . . ?
C31 P2 Pd2 111.8(6) . . ?
C29 P2 Pd2 115.9(6) . . ?
C27 P2 Pd2 111.8(6) . . ?
C35 P3 C37 105.1(8) . . ?
C35 P3 C33 104.6(8) . . ?
C37 P3 C33 108.0(7) . . ?
C35 P3 Pd3 117.5(6) . . ?
C37 P3 Pd3 110.6(6) . . ?
C33 P3 Pd3 110.5(6) . . ?
C39 P4 C41 104.3(8) . . ?
C39 P4 C43 107.1(8) . . ?
C41 P4 C43 105.4(8) . . ?
C39 P4 Pd4 110.9(6) . . ?
C41 P4 Pd4 117.6(6) . . ?
C43 P4 Pd4 110.7(5) . . ?
C1 O1 Pd1 110.1(9) . . ?
C2 O2 Pd1 110.1(9) . . ?
C6 O3 Pd2 107.4(9) . . ?
C7 O4 Pd2 110.5(10) . . ?
C11 O5 Pd3 108.7(9) . . ?
C12 O6 Pd3 109.8(8) . . ?
C16 O7 Pd4 106.3(8) . . ?
C17 O8 Pd4 111.0(9) . . ?
C1 N1 C5 117.9(13) . . ?
C1 N1 Pd2 119.0(10) . . ?
C5 N1 Pd2 122.4(11) . . ?
C10 N2 C6 118.4(12) . . ?
C10 N2 Pd3 123.7(10) . . ?
C6 N2 Pd3 117.7(9) . . ?
C11 N3 C15 119.4(13) . . ?
C11 N3 Pd4 117.9(11) . . ?
C15 N3 Pd4 122.4(11) . . ?
C20 N4 C16 116.6(12) . . ?
C20 N4 Pd1 124.0(10) . . ?
C16 N4 Pd1 119.1(10) . . ?
O1 C1 N1 122.0(13) . . ?
O1 C1 C2 118.4(14) . . ?
N1 C1 C2 119.6(14) . . ?
O2 C2 C3 123.6(14) . . ?
O2 C2 C1 117.9(13) . . ?
C3 C2 C1 118.5(15) . . ?
C2 C3 C4 119.7(14) . . ?
C2 C3 H3 120.1 . . ?
C4 C3 H3 120.1 . . ?
C5 C4 C3 118.0(16) . . ?
C5 C4 H4 121.0 . . ?
C3 C4 H4 121.0 . . ?
C4 C5 N1 126.2(16) . . ?
C4 C5 H5 116.9 . . ?
N1 C5 H5 116.9 . . ?
O3 C6 N2 118.9(13) . . ?
O3 C6 C7 120.5(14) . . ?
N2 C6 C7 120.5(13) . . ?
O4 C7 C8 124.2(15) . . ?
O4 C7 C6 117.5(14) . . ?
C8 C7 C6 118.3(15) . . ?
C7 C8 C9 120.4(15) . . ?
C7 C8 H8 119.8 . . ?
C9 C8 H8 119.8 . . ?
C10 C9 C8 118.4(14) . . ?
C10 C9 H9 120.8 . . ?
C8 C9 H9 120.8 . . ?
N2 C10 C9 123.8(14) . . ?
N2 C10 H10 118.1 . . ?
C9 C10 H10 118.1 . . ?
O5 C11 N3 118.6(14) . . ?
O5 C11 C12 120.7(15) . . ?
N3 C11 C12 120.5(15) . . ?
C13 C12 O6 122.4(14) . . ?
C13 C12 C11 120.5(16) . . ?
O6 C12 C11 117.0(14) . . ?
C12 C13 C14 117.9(15) . . ?
C12 C13 H13 121.0 . . ?
C14 C13 H13 121.0 . . ?
C15 C14 C13 121.0(16) . . ?
C15 C14 H14 119.5 . . ?
C13 C14 H14 119.5 . . ?
C14 C15 N3 120.5(16) . . ?
C14 C15 H15 119.8 . . ?
N3 C15 H15 119.8 . . ?
O7 C16 N4 117.1(13) . . ?
O7 C16 C17 122.4(13) . . ?
N4 C16 C17 120.4(13) . . ?
O8 C17 C18 124.0(13) . . ?
O8 C17 C16 116.2(13) . . ?
C18 C17 C16 119.7(13) . . ?
C19 C18 C17 118.7(15) . . ?
C19 C18 H18 120.7 . . ?
C17 C18 H18 120.7 . . ?
C20 C19 C18 119.8(16) . . ?
C20 C19 H19 120.1 . . ?
C18 C19 H19 120.1 . . ?
C19 C20 N4 124.7(14) . . ?
C19 C20 H20 117.7 . . ?
N4 C20 H20 117.7 . . ?
C22 C21 P1 112.8(13) . . ?
C22 C21 H21A 109.0 . . ?
P1 C21 H21A 109.0 . . ?
C22 C21 H21B 109.0 . . ?
P1 C21 H21B 109.0 . . ?
H21A C21 H21B 107.8 . . ?
C21 C22 H22A 109.5 . . ?
C21 C22 H22B 109.5 . . ?
H22A C22 H22B 109.5 . . ?
C21 C22 H22C 109.5 . . ?
H22A C22 H22C 109.5 . . ?
H22B C22 H22C 109.5 . . ?
C24 C23 P1 114.8(12) . . ?
C24 C23 H23A 108.6 . . ?
P1 C23 H23A 108.6 . . ?
C24 C23 H23B 108.6 . . ?
P1 C23 H23B 108.6 . . ?
H23A C23 H23B 107.5 . . ?
C23 C24 H24A 109.5 . . ?
C23 C24 H24B 109.5 . . ?
H24A C24 H24B 109.5 . . ?
C23 C24 H24C 109.5 . . ?
H24A C24 H24C 109.5 . . ?
H24B C24 H24C 109.5 . . ?
C26 C25 P1 118.0(12) . . ?
C26 C25 H25A 107.8 . . ?
P1 C25 H25A 107.8 . . ?
C26 C25 H25B 107.8 . . ?
P1 C25 H25B 107.8 . . ?
H25A C25 H25B 107.1 . . ?
C25 C26 H26A 109.5 . . ?
C25 C26 H26B 109.5 . . ?
H26A C26 H26B 109.5 . . ?
C25 C26 H26C 109.5 . . ?
H26A C26 H26C 109.5 . . ?
H26B C26 H26C 109.5 . . ?
C28 C27 P2 116.3(14) . . ?
C28 C27 H27A 108.2 . . ?
P2 C27 H27A 108.2 . . ?
C28 C27 H27B 108.2 . . ?
P2 C27 H27B 108.2 . . ?
H27A C27 H27B 107.4 . . ?
C27 C28 H28A 109.5 . . ?
C27 C28 H28B 109.5 . . ?
H28A C28 H28B 109.5 . . ?
C27 C28 H28C 109.5 . . ?
H28A C28 H28C 109.5 . . ?
H28B C28 H28C 109.5 . . ?
C30 C29 P2 114.1(14) . . ?
C30 C29 H29A 108.7 . . ?
P2 C29 H29A 108.7 . . ?
C30 C29 H29B 108.7 . . ?
P2 C29 H29B 108.7 . . ?
H29A C29 H29B 107.6 . . ?
C29 C30 H30A 109.5 . . ?
C29 C30 H30B 109.5 . . ?
H30A C30 H30B 109.5 . . ?
C29 C30 H30C 109.5 . . ?
H30A C30 H30C 109.5 . . ?
H30B C30 H30C 109.5 . . ?
C32 C31 P2 115.6(12) . . ?
C32 C31 H31A 108.4 . . ?
P2 C31 H31A 108.4 . . ?
C32 C31 H31B 108.4 . . ?
P2 C31 H31B 108.4 . . ?
H31A C31 H31B 107.4 . . ?
C31 C32 H32A 109.5 . . ?
C31 C32 H32B 109.5 . . ?
H32A C32 H32B 109.5 . . ?
C31 C32 H32C 109.5 . . ?
H32A C32 H32C 109.5 . . ?
H32B C32 H32C 109.5 . . ?
C34 C33 P3 111.8(12) . . ?
C34 C33 H33A 109.2 . . ?
P3 C33 H33A 109.2 . . ?
C34 C33 H33B 109.2 . . ?
P3 C33 H33B 109.2 . . ?
H33A C33 H33B 107.9 . . ?
C33 C34 H34A 109.5 . . ?
C33 C34 H34B 109.5 . . ?
H34A C34 H34B 109.5 . . ?
C33 C34 H34C 109.5 . . ?
H34A C34 H34C 109.5 . . ?
H34B C34 H34C 109.5 . . ?
C36 C35 P3 112.8(13) . . ?
C36 C35 H35A 109.0 . . ?
P3 C35 H35A 109.0 . . ?
C36 C35 H35B 109.0 . . ?
P3 C35 H35B 109.0 . . ?
H35A C35 H35B 107.8 . . ?
C35 C36 H36A 109.5 . . ?
C35 C36 H36B 109.5 . . ?
H36A C36 H36B 109.5 . . ?
C35 C36 H36C 109.5 . . ?
H36A C36 H36C 109.5 . . ?
H36B C36 H36C 109.5 . . ?
C38 C37 P3 116.6(11) . . ?
C38 C37 H37A 108.1 . . ?
P3 C37 H37A 108.1 . . ?
C38 C37 H37B 108.1 . . ?
P3 C37 H37B 108.1 . . ?
H37A C37 H37B 107.3 . . ?
C37 C38 H38A 109.5 . . ?
C37 C38 H38B 109.5 . . ?
H38A C38 H38B 109.5 . . ?
C37 C38 H38C 109.5 . . ?
H38A C38 H38C 109.5 . . ?
H38B C38 H38C 109.5 . . ?
C40 C39 P4 116.1(13) . . ?
C40 C39 H39A 108.3 . . ?
P4 C39 H39A 108.3 . . ?
C40 C39 H39B 108.3 . . ?
P4 C39 H39B 108.3 . . ?
H39A C39 H39B 107.4 . . ?
C39 C40 H40A 109.5 . . ?
C39 C40 H40B 109.5 . . ?
H40A C40 H40B 109.5 . . ?
C39 C40 H40C 109.5 . . ?
H40A C40 H40C 109.5 . . ?
H40B C40 H40C 109.5 . . ?
C42 C41 P4 114.0(13) . . ?
C42 C41 H41A 108.7 . . ?
P4 C41 H41A 108.7 . . ?
C42 C41 H41B 108.7 . . ?
P4 C41 H41B 108.7 . . ?
H41A C41 H41B 107.6 . . ?
C41 C42 H42A 109.5 . . ?
C41 C42 H42B 109.5 . . ?
H42A C42 H42B 109.5 . . ?
C41 C42 H42C 109.5 . . ?
H42A C42 H42C 109.5 . . ?
H42B C42 H42C 109.5 . . ?
C44 C43 P4 115.5(12) . . ?
C44 C43 H43A 108.4 . . ?
P4 C43 H43A 108.4 . . ?
C44 C43 H43B 108.4 . . ?
P4 C43 H43B 108.4 . . ?
H43A C43 H43B 107.5 . . ?
C43 C44 H44A 109.5 . . ?
C43 C44 H44B 109.5 . . ?
H44A C44 H44B 109.5 . . ?
C43 C44 H44C 109.5 . . ?
H44A C44 H44C 109.5 . . ?
H44B C44 H44C 109.5 . . ?
C46 C45 H45A 109.5 . . ?
C46 C45 H45B 109.5 . . ?
H45A C45 H45B 109.5 . . ?
C46 C45 H45C 109.5 . . ?
H45A C45 H45C 109.5 . . ?
H45B C45 H45C 109.5 . . ?
C47 C46 C45 131(3) . . ?
C47 C46 H46A 104.5 . . ?
C45 C46 H46A 104.5 . . ?
C47 C46 H46B 104.5 . . ?
C45 C46 H46B 104.5 . . ?
H46A C46 H46B 105.7 . . ?
C48 C47 C46 112(3) . . ?
C48 C47 H47A 109.3 . . ?
C46 C47 H47A 109.3 . . ?
C48 C47 H47B 109.3 . . ?
C46 C47 H47B 109.3 . . ?
H47A C47 H47B 107.9 . . ?
C47 C48 C49 107(2) . . ?
C47 C48 H48A 110.4 . . ?
C49 C48 H48A 110.4 . . ?
C47 C48 H48B 110.4 . . ?
C49 C48 H48B 110.4 . . ?
H48A C48 H48B 108.6 . . ?
C48 C49 H49A 109.5 . . ?
C48 C49 H49B 109.5 . . ?
H49A C49 H49B 109.5 . . ?
C48 C49 H49C 109.5 . . ?
H49A C49 H49C 109.5 . . ?
H49B C49 H49C 109.5 . . ?

loop_
_geom_bond_atom_site_label_1
_geom_bond_atom_site_label_2
_geom_bond_distance
_geom_bond_site_symmetry_2
_geom_bond_publ_flag
Pd1 N4 1.996(11) . ?
Pd1 O2 2.016(9) . ?
Pd1 O1 2.041(10) . ?
Pd1 P1 2.212(5) . ?
Pd2 O4 2.000(10) . ?
Pd2 N1 2.004(12) . ?
Pd2 O3 2.073(10) . ?
Pd2 P2 2.201(4) . ?
Pd3 O6 2.001(9) . ?
Pd3 N2 2.009(12) . ?
Pd3 O5 2.092(10) . ?
Pd3 P3 2.214(5) . ?
Pd4 O8 1.998(10) . ?
Pd4 N3 2.009(12) . ?
Pd4 O7 2.074(9) . ?
Pd4 P4 2.204(4) . ?
P1 C21 1.788(17) . ?
P1 C25 1.813(14) . ?
P1 C23 1.836(16) . ?
P2 C31 1.808(17) . ?
P2 C29 1.826(18) . ?
P2 C27 1.864(18) . ?
P3 C35 1.807(16) . ?
P3 C37 1.808(15) . ?
P3 C33 1.841(16) . ?
P4 C39 1.804(17) . ?
P4 C41 1.820(16) . ?
P4 C43 1.823(15) . ?
O1 C1 1.282(16) . ?
O2 C2 1.312(17) . ?
O3 C6 1.303(15) . ?
O4 C7 1.328(17) . ?
O5 C11 1.281(16) . ?
O6 C12 1.379(18) . ?
O7 C16 1.298(16) . ?
O8 C17 1.324(16) . ?
N1 C1 1.314(18) . ?
N1 C5 1.381(17) . ?
N2 C10 1.348(16) . ?
N2 C6 1.388(17) . ?
N3 C11 1.322(19) . ?
N3 C15 1.398(18) . ?
N4 C20 1.370(17) . ?
N4 C16 1.377(17) . ?
C1 C2 1.460(19) . ?
C2 C3 1.377(19) . ?
C3 C4 1.39(2) . ?
C3 H3 0.9500 . ?
C4 C5 1.297(18) . ?
C4 H4 0.9500 . ?
C5 H5 0.9500 . ?
C6 C7 1.43(2) . ?
C7 C8 1.383(19) . ?
C8 C9 1.401(19) . ?
C8 H8 0.9500 . ?
C9 C10 1.374(19) . ?
C9 H9 0.9500 . ?
C10 H10 0.9500 . ?
C11 C12 1.422(19) . ?
C12 C13 1.351(19) . ?
C13 C14 1.40(2) . ?
C13 H13 0.9500 . ?
C14 C15 1.35(2) . ?
C14 H14 0.9500 . ?
C15 H15 0.9500 . ?
C16 C17 1.419(18) . ?
C17 C18 1.387(19) . ?
C18 C19 1.375(19) . ?
C18 H18 0.9500 . ?
C19 C20 1.340(19) . ?
C19 H19 0.9500 . ?
C20 H20 0.9500 . ?
C21 C22 1.52(2) . ?
C21 H21A 0.9900 . ?
C21 H21B 0.9900 . ?
C22 H22A 0.9800 . ?
C22 H22B 0.9800 . ?
C22 H22C 0.9800 . ?
C23 C24 1.56(2) . ?
C23 H23A 0.9900 . ?
C23 H23B 0.9900 . ?
C24 H24A 0.9800 . ?
C24 H24B 0.9800 . ?
C24 H24C 0.9800 . ?
C25 C26 1.55(2) . ?
C25 H25A 0.9900 . ?
C25 H25B 0.9900 . ?
C26 H26A 0.9800 . ?
C26 H26B 0.9800 . ?
C26 H26C 0.9800 . ?
C27 C28 1.46(2) . ?
C27 H27A 0.9900 . ?
C27 H27B 0.9900 . ?
C28 H28A 0.9800 . ?
C28 H28B 0.9800 . ?
C28 H28C 0.9800 . ?
C29 C30 1.54(3) . ?
C29 H29A 0.9900 . ?
C29 H29B 0.9900 . ?
C30 H30A 0.9800 . ?
C30 H30B 0.9800 . ?
C30 H30C 0.9800 . ?
C31 C32 1.53(2) . ?
C31 H31A 0.9900 . ?
C31 H31B 0.9900 . ?
C32 H32A 0.9800 . ?
C32 H32B 0.9800 . ?
C32 H32C 0.9800 . ?
C33 C34 1.54(2) . ?
C33 H33A 0.9900 . ?
C33 H33B 0.9900 . ?
C34 H34A 0.9800 . ?
C34 H34B 0.9800 . ?
C34 H34C 0.9800 . ?
C35 C36 1.50(2) . ?
C35 H35A 0.9900 . ?
C35 H35B 0.9900 . ?
C36 H36A 0.9800 . ?
C36 H36B 0.9800 . ?
C36 H36C 0.9800 . ?
C37 C38 1.53(2) . ?
C37 H37A 0.9900 . ?
C37 H37B 0.9900 . ?
C38 H38A 0.9800 . ?
C38 H38B 0.9800 . ?
C38 H38C 0.9800 . ?
C39 C40 1.51(2) . ?
C39 H39A 0.9900 . ?
C39 H39B 0.9900 . ?
C40 H40A 0.9800 . ?
C40 H40B 0.9800 . ?
C40 H40C 0.9800 . ?
C41 C42 1.50(2) . ?
C41 H41A 0.9900 . ?
C41 H41B 0.9900 . ?
C42 H42A 0.9800 . ?
C42 H42B 0.9800 . ?
C42 H42C 0.9800 . ?
C43 C44 1.544(19) . ?
C43 H43A 0.9900 . ?
C43 H43B 0.9900 . ?
C44 H44A 0.9800 . ?
C44 H44B 0.9800 . ?
C44 H44C 0.9800 . ?
C45 C46 1.562(18) . ?
C45 H45A 0.9800 . ?
C45 H45B 0.9800 . ?
C45 H45C 0.9800 . ?
C46 C47 1.524(18) . ?
C46 H46A 0.9900 . ?
C46 H46B 0.9900 . ?
C47 C48 1.518(18) . ?
C47 H47A 0.9900 . ?
C47 H47B 0.9900 . ?
C48 C49 1.547(18) . ?
C48 H48A 0.9900 . ?
C48 H48B 0.9900 . ?
C49 H49A 0.9800 . ?
C49 H49B 0.9800 . ?
C49 H49C 0.9800 . ?

loop_
_geom_torsion_atom_site_label_1
_geom_torsion_atom_site_label_2
_geom_torsion_atom_site_label_3
_geom_torsion_atom_site_label_4
_geom_torsion
_geom_torsion_site_symmetry_1
_geom_torsion_site_symmetry_2
_geom_torsion_site_symmetry_3
_geom_torsion_site_symmetry_4
_geom_torsion_publ_flag
N4 Pd1 P1 C21 86.9(7) . . . . ?
O2 Pd1 P1 C21 -90.6(7) . . . . ?
O1 Pd1 P1 C21 -54(3) . . . . ?
N4 Pd1 P1 C25 -154.9(7) . . . . ?
O2 Pd1 P1 C25 27.6(6) . . . . ?
O1 Pd1 P1 C25 64(3) . . . . ?
N4 Pd1 P1 C23 -32.7(7) . . . . ?
O2 Pd1 P1 C23 149.8(6) . . . . ?
O1 Pd1 P1 C23 -173(3) . . . . ?
O4 Pd2 P2 C31 -11.6(7) . . . . ?
N1 Pd2 P2 C31 169.0(8) . . . . ?
O3 Pd2 P2 C31 -54(4) . . . . ?
O4 Pd2 P2 C29 -134.6(8) . . . . ?
N1 Pd2 P2 C29 46.1(8) . . . . ?
O3 Pd2 P2 C29 -177(4) . . . . ?
O4 Pd2 P2 C27 109.9(7) . . . . ?
N1 Pd2 P2 C27 -69.4(7) . . . . ?
O3 Pd2 P2 C27 67(4) . . . . ?
O6 Pd3 P3 C35 148.5(7) . . . . ?
N2 Pd3 P3 C35 -30.9(7) . . . . ?
O5 Pd3 P3 C35 179(2) . . . . ?
O6 Pd3 P3 C37 27.9(6) . . . . ?
N2 Pd3 P3 C37 -151.5(7) . . . . ?
O5 Pd3 P3 C37 58(3) . . . . ?
O6 Pd3 P3 C33 -91.6(6) . . . . ?
N2 Pd3 P3 C33 89.0(7) . . . . ?
O5 Pd3 P3 C33 -62(3) . . . . ?
O8 Pd4 P4 C39 95.4(7) . . . . ?
N3 Pd4 P4 C39 -84.1(7) . . . . ?
O7 Pd4 P4 C39 55(3) . . . . ?
O8 Pd4 P4 C41 -144.7(7) . . . . ?
N3 Pd4 P4 C41 35.8(8) . . . . ?
O7 Pd4 P4 C41 175(3) . . . . ?
O8 Pd4 P4 C43 -23.4(7) . . . . ?
N3 Pd4 P4 C43 157.1(7) . . . . ?
O7 Pd4 P4 C43 -64(3) . . . . ?
N4 Pd1 O1 C1 -170.9(9) . . . . ?
O2 Pd1 O1 C1 6.9(9) . . . . ?
P1 Pd1 O1 C1 -30(3) . . . . ?
N4 Pd1 O2 C2 20(6) . . . . ?
O1 Pd1 O2 C2 -7.3(9) . . . . ?
P1 Pd1 O2 C2 168.7(9) . . . . ?
O4 Pd2 O3 C6 -7.4(10) . . . . ?
N1 Pd2 O3 C6 172.2(10) . . . . ?
P2 Pd2 O3 C6 36(5) . . . . ?
N1 Pd2 O4 C7 0(8) . . . . ?
O3 Pd2 O4 C7 6.5(11) . . . . ?
P2 Pd2 O4 C7 -170.3(11) . . . . ?
O6 Pd3 O5 C11 7.5(9) . . . . ?
N2 Pd3 O5 C11 -173.2(9) . . . . ?
P3 Pd3 O5 C11 -23(3) . . . . ?
N2 Pd3 O6 C12 -26(11) . . . . ?
O5 Pd3 O6 C12 -9.0(9) . . . . ?
P3 Pd3 O6 C12 167.6(8) . . . . ?
O8 Pd4 O7 C16 -8.8(10) . . . . ?
N3 Pd4 O7 C16 170.9(10) . . . . ?
P4 Pd4 O7 C16 32(4) . . . . ?
N3 Pd4 O8 C17 5(8) . . . . ?
O7 Pd4 O8 C17 8.9(10) . . . . ?
P4 Pd4 O8 C17 -167.2(10) . . . . ?
O4 Pd2 N1 C1 -77(7) . . . . ?
O3 Pd2 N1 C1 -83.2(11) . . . . ?
P2 Pd2 N1 C1 93.5(11) . . . . ?
O4 Pd2 N1 C5 93(7) . . . . ?
O3 Pd2 N1 C5 86.6(11) . . . . ?
P2 Pd2 N1 C5 -96.7(11) . . . . ?
O6 Pd3 N2 C10 -66(11) . . . . ?
O5 Pd3 N2 C10 -83.2(13) . . . . ?
P3 Pd3 N2 C10 100.1(13) . . . . ?
O6 Pd3 N2 C6 108(10) . . . . ?
O5 Pd3 N2 C6 91.1(12) . . . . ?
P3 Pd3 N2 C6 -85.5(11) . . . . ?
O8 Pd4 N3 C11 -84(8) . . . . ?
O7 Pd4 N3 C11 -87.8(11) . . . . ?
P4 Pd4 N3 C11 88.2(11) . . . . ?
O8 Pd4 N3 C15 90(8) . . . . ?
O7 Pd4 N3 C15 85.7(11) . . . . ?
P4 Pd4 N3 C15 -98.3(11) . . . . ?
O2 Pd1 N4 C20 -110(5) . . . . ?
O1 Pd1 N4 C20 -82.9(12) . . . . ?
P1 Pd1 N4 C20 101.2(12) . . . . ?
O2 Pd1 N4 C16 63(6) . . . . ?
O1 Pd1 N4 C16 90.4(12) . . . . ?
P1 Pd1 N4 C16 -85.4(11) . . . . ?
Pd1 O1 C1 N1 174.8(11) . . . . ?
Pd1 O1 C1 C2 -5.4(15) . . . . ?
C5 N1 C1 O1 179.3(13) . . . . ?
Pd2 N1 C1 O1 -10.5(19) . . . . ?
C5 N1 C1 C2 -1(2) . . . . ?
Pd2 N1 C1 C2 169.7(10) . . . . ?
Pd1 O2 C2 C3 -176.7(12) . . . . ?
Pd1 O2 C2 C1 6.8(15) . . . . ?
O1 C1 C2 O2 -1(2) . . . . ?
N1 C1 C2 O2 178.9(13) . . . . ?
O1 C1 C2 C3 -177.6(13) . . . . ?
N1 C1 C2 C3 2(2) . . . . ?
O2 C2 C3 C4 180.0(14) . . . . ?
C1 C2 C3 C4 -4(2) . . . . ?
C2 C3 C4 C5 3(2) . . . . ?
C3 C4 C5 N1 -2(2) . . . . ?
C1 N1 C5 C4 0(2) . . . . ?
Pd2 N1 C5 C4 -169.6(12) . . . . ?
Pd2 O3 C6 N2 -175.5(12) . . . . ?
Pd2 O3 C6 C7 7.3(18) . . . . ?
C10 N2 C6 O3 179.9(14) . . . . ?
Pd3 N2 C6 O3 5(2) . . . . ?
C10 N2 C6 C7 -3(2) . . . . ?
Pd3 N2 C6 C7 -177.5(12) . . . . ?
Pd2 O4 C7 C8 176.0(14) . . . . ?
Pd2 O4 C7 C6 -4.6(18) . . . . ?
O3 C6 C7 O4 -2(2) . . . . ?
N2 C6 C7 O4 -179.4(15) . . . . ?
O3 C6 C7 C8 177.3(15) . . . . ?
N2 C6 C7 C8 0(2) . . . . ?
O4 C7 C8 C9 -178.2(16) . . . . ?
C6 C7 C8 C9 2(3) . . . . ?
C7 C8 C9 C10 -2(3) . . . . ?
C6 N2 C10 C9 3(2) . . . . ?
Pd3 N2 C10 C9 177.7(12) . . . . ?
C8 C9 C10 N2 -1(3) . . . . ?
Pd3 O5 C11 N3 171.4(11) . . . . ?
Pd3 O5 C11 C12 -4.5(17) . . . . ?
C15 N3 C11 O5 -179.7(12) . . . . ?
Pd4 N3 C11 O5 -6.0(18) . . . . ?
C15 N3 C11 C12 -4(2) . . . . ?
Pd4 N3 C11 C12 169.9(11) . . . . ?
Pd3 O6 C12 C13 -175.6(12) . . . . ?
Pd3 O6 C12 C11 9.4(16) . . . . ?
O5 C11 C12 C13 -178.3(13) . . . . ?
N3 C11 C12 C13 6(2) . . . . ?
O5 C11 C12 O6 -3(2) . . . . ?
N3 C11 C12 O6 -179.1(13) . . . . ?
O6 C12 C13 C14 -179.1(13) . . . . ?
C11 C12 C13 C14 -4(2) . . . . ?
C12 C13 C14 C15 1(2) . . . . ?
C13 C14 C15 N3 1(2) . . . . ?
C11 N3 C15 C14 1(2) . . . . ?
Pd4 N3 C15 C14 -172.9(12) . . . . ?
Pd4 O7 C16 N4 -175.4(11) . . . . ?
Pd4 O7 C16 C17 7.9(18) . . . . ?
C20 N4 C16 O7 -177.6(14) . . . . ?
Pd1 N4 C16 O7 8.5(19) . . . . ?
C20 N4 C16 C17 -1(2) . . . . ?
Pd1 N4 C16 C17 -174.7(11) . . . . ?
Pd4 O8 C17 C18 176.8(13) . . . . ?
Pd4 O8 C17 C16 -7.3(17) . . . . ?
O7 C16 C17 O8 -1(2) . . . . ?
N4 C16 C17 O8 -177.4(14) . . . . ?
O7 C16 C17 C18 175.3(15) . . . . ?
N4 C16 C17 C18 -1(2) . . . . ?
O8 C17 C18 C19 178.2(15) . . . . ?
C16 C17 C18 C19 2(2) . . . . ?
C17 C18 C19 C20 -1(2) . . . . ?
C18 C19 C20 N4 -1(3) . . . . ?
C16 N4 C20 C19 2(2) . . . . ?
Pd1 N4 C20 C19 175.6(13) . . . . ?
C25 P1 C21 C22 -66.9(15) . . . . ?
C23 P1 C21 C22 -176.8(13) . . . . ?
Pd1 P1 C21 C22 55.2(14) . . . . ?
C21 P1 C23 C24 172.6(12) . . . . ?
C25 P1 C23 C24 62.1(13) . . . . ?
Pd1 P1 C23 C24 -63.9(13) . . . . ?
C21 P1 C25 C26 -52.2(15) . . . . ?
C23 P1 C25 C26 56.8(14) . . . . ?
Pd1 P1 C25 C26 -173.6(11) . . . . ?
C31 P2 C27 C28 58.7(17) . . . . ?
C29 P2 C27 C28 171.0(16) . . . . ?
Pd2 P2 C27 C28 -64.9(16) . . . . ?
C31 P2 C29 C30 -58.3(16) . . . . ?
C27 P2 C29 C30 -171.7(14) . . . . ?
Pd2 P2 C29 C30 67.1(15) . . . . ?
C29 P2 C31 C32 -59.0(16) . . . . ?
C27 P2 C31 C32 49.5(16) . . . . ?
Pd2 P2 C31 C32 173.1(12) . . . . ?
C35 P3 C33 C34 179.6(12) . . . . ?
C37 P3 C33 C34 -68.8(14) . . . . ?
Pd3 P3 C33 C34 52.3(13) . . . . ?
C37 P3 C35 C36 55.1(15) . . . . ?
C33 P3 C35 C36 168.7(13) . . . . ?
Pd3 P3 C35 C36 -68.3(14) . . . . ?
C35 P3 C37 C38 62.2(14) . . . . ?
C33 P3 C37 C38 -49.1(14) . . . . ?
Pd3 P3 C37 C38 -170.1(10) . . . . ?
C41 P4 C39 C40 -178.8(13) . . . . ?
C43 P4 C39 C40 69.7(14) . . . . ?
Pd4 P4 C39 C40 -51.2(14) . . . . ?
C39 P4 C41 C42 -169.1(13) . . . . ?
C43 P4 C41 C42 -56.4(14) . . . . ?
Pd4 P4 C41 C42 67.6(14) . . . . ?
C39 P4 C43 C44 52.3(13) . . . . ?
C41 P4 C43 C44 -58.4(14) . . . . ?
Pd4 P4 C43 C44 173.3(10) . . . . ?
C45 C46 C47 C48 77(5) . . . . ?
C46 C47 C48 C49 -176(2) . . . . ?
